data_4111046
loop_
_publ_author_name
'Igor Larrosa'
'Marianne I. Da Silva'
'Patricio M. G\'omez'
'Peter Hannen'
'Eunjung Ko'
'Steven R. Lenger'
'Simon R. Linke'
'Andrew J. P. White'
'Donna Wilton'
'Anthony G. M. Barrett'

_publ_section_title
;
 Highly Convergent Three Component Benzyne Coupling: The Total Synthesis
 of ent-Clavilactone B
;
_journal_name_full 'Journal of the American Chemical Society'
_journal_page_first 14042
_journal_page_last 14043
_journal_paper_doi 10.1021/ja0662671
_journal_volume 128
_journal_year 2006
_chemical_formula_sum 'C27 H31 N O8'
_chemical_formula_weight 497.53
_chemical_name_systematic
; 
 ? 
;
_space_group_IT_number 2
_symmetry_cell_setting triclinic
_symmetry_space_group_name_Hall '-P 1'
_symmetry_space_group_name_H-M 'P -1'
_atom_sites_solution_hydrogens geom
_atom_sites_solution_primary direct
_atom_sites_solution_secondary difmap
_audit_creation_method SHELXL-97
_cell_angle_alpha 90.079(14)
_cell_angle_beta 116.397(17)
_cell_angle_gamma 101.338(15)
_cell_formula_units_Z 2
_cell_length_a 10.976(2)
_cell_length_b 11.368(2)
_cell_length_c 11.4464(18)
_cell_measurement_reflns_used 11742
_cell_measurement_temperature 173(2)
_cell_measurement_theta_max 31.9606
_cell_measurement_theta_min 3.7734
_cell_volume 1247.9(4)
_computing_cell_refinement 'CrysAlis RED, Oxford Diffraction Ltd'
_computing_data_collection 'CrysAlis CCD, Oxford Diffraction Ltd'
_computing_data_reduction 'CrysAlis RED, Oxford Diffraction Ltd'
_computing_molecular_graphics 'Bruker SHELXTL'
_computing_publication_material 'Bruker SHELXTL'
_computing_structure_refinement 'SHELXL-97 (Sheldrick, 1997)'
_computing_structure_solution 'SHELXS-97 (Sheldrick, 1990)'
_diffrn_ambient_temperature 173(2)
_diffrn_detector_area_resol_mean 15.9863
_diffrn_measured_fraction_theta_full 0.900
_diffrn_measured_fraction_theta_max 0.900
_diffrn_measurement_device_type 'OD Xcalibur 3'
_diffrn_measurement_method 'omega scans'
_diffrn_radiation_monochromator graphite
_diffrn_radiation_source 'Enhance (Mo) X-ray Source'
_diffrn_radiation_type MoK\a
_diffrn_radiation_wavelength 0.71073
_diffrn_reflns_av_R_equivalents 0.0226
_diffrn_reflns_av_sigmaI/netI 0.0256
_diffrn_reflns_limit_h_max 15
_diffrn_reflns_limit_h_min -15
_diffrn_reflns_limit_k_max 16
_diffrn_reflns_limit_k_min -16
_diffrn_reflns_limit_l_max 16
_diffrn_reflns_limit_l_min -16
_diffrn_reflns_number 21990
_diffrn_reflns_theta_full 32.09
_diffrn_reflns_theta_max 32.09
_diffrn_reflns_theta_min 3.79
_exptl_absorpt_coefficient_mu 0.098
_exptl_absorpt_correction_T_max 1.03176
_exptl_absorpt_correction_T_min 0.95838
_exptl_absorpt_correction_type multi-scan
_exptl_absorpt_process_details
; 
CrysAlis RED, Oxford Diffraction Ltd., 
Version 1.171.29.8 (release 17-03-2006 CrysAlis171 .NET) 
(compiled Mar 17 2006,10:57:34) 
empirical absorption correction using spherical harmonics, 
implemented in SCALE3 ABSPACK scaling algorithm. 
;
_exptl_crystal_colour 'Pale yellow'
_exptl_crystal_density_diffrn 1.324
_exptl_crystal_description shards
_exptl_crystal_F_000 528
_exptl_crystal_size_max 0.20
_exptl_crystal_size_mid 0.20
_exptl_crystal_size_min 0.17
_refine_diff_density_max 0.404
_refine_diff_density_min -0.272
_refine_diff_density_rms 0.042
_refine_ls_extinction_method none
_refine_ls_goodness_of_fit_ref 1.083
_refine_ls_hydrogen_treatment mixed
_refine_ls_matrix_type full
_refine_ls_number_parameters 330
_refine_ls_number_reflns 7850
_refine_ls_number_restraints 1
_refine_ls_restrained_S_all 1.083
_refine_ls_R_factor_all 0.0579
_refine_ls_R_factor_gt 0.0416
_refine_ls_shift/su_max 0.000
_refine_ls_shift/su_mean 0.000
_refine_ls_structure_factor_coef Fsqd
_refine_ls_weighting_details 'calc w=1/[\s^2^(Fo^2^)+(0.0632P)^2^+0.1077P] where P=(Fo^2^+2Fc^2^)/3'
_refine_ls_weighting_scheme calc
_refine_ls_wR_factor_gt 0.1122
_refine_ls_wR_factor_ref 0.1177
_reflns_number_gt 5981
_reflns_number_total 7850
_reflns_threshold_expression >2sigma(I)
_cod_data_source_file ja0662671si20060829_072753_2.cif
_cod_data_source_block Compound_22
_cod_original_cell_volume 1248.0(4)
_cod_database_code 4111046

loop_
_symmetry_equiv_pos_as_xyz
'x, y, z'
'-x, -y, -z'

loop_
_atom_site_label
_atom_site_type_symbol
_atom_site_fract_x
_atom_site_fract_y
_atom_site_fract_z
_atom_site_U_iso_or_equiv
_atom_site_adp_type
_atom_site_occupancy
_atom_site_symmetry_multiplicity
_atom_site_calc_flag
_atom_site_refinement_flags
C1 C 0.16281(10) 0.20542(9) 0.16572(9) 0.02085(18) Uani 1 1 d .
H1A H 0.1649 0.2888 0.1378 0.025 Uiso 1 1 calc R
C2 C 0.07981(10) 0.18807(9) 0.24312(9) 0.02165(18) Uani 1 1 d .
H2A H 0.0638 0.1049 0.2696 0.026 Uiso 1 1 calc R
O3 O 0.11320(8) 0.28351(7) 0.34257(7) 0.02564(16) Uani 1 1 d .
C4 C -0.02498(10) 0.25631(9) 0.23220(9) 0.02188(19) Uani 1 1 d .
C5 C -0.13861(12) 0.20290(10) 0.26968(11) 0.0291(2) Uani 1 1 d .
H5A H -0.1534 0.2675 0.3168 0.035 Uiso 1 1 calc R
H5B H -0.1064 0.1417 0.3311 0.035 Uiso 1 1 calc R
C6 C -0.27788(13) 0.14419(12) 0.15420(13) 0.0370(3) Uani 1 1 d .
H6A H -0.3482 0.1187 0.1864 0.044 Uiso 1 1 calc R
H6B H -0.3097 0.2044 0.0913 0.044 Uiso 1 1 calc R
C7 C -0.26899(14) 0.03819(13) 0.08540(13) 0.0418(3) Uani 1 1 d .
H7A H -0.2019 0.0499 0.0529 0.050 Uiso 1 1 calc R
C8 C -0.34678(18) -0.07108(15) 0.06574(17) 0.0603(4) Uani 1 1 d .
H8A H -0.4150 -0.0865 0.0967 0.072 Uiso 1 1 calc R
H8B H -0.3347 -0.1345 0.0206 0.072 Uiso 1 1 calc R
O9 O 0.09097(8) 0.12259(7) 0.04998(7) 0.02911(17) Uani 1 1 d D
H9 H 0.1093(19) 0.0500(8) 0.0729(18) 0.067(6) Uiso 1 1 d D
C10 C 0.31259(10) 0.19623(8) 0.25233(9) 0.02025(18) Uani 1 1 d .
C11 C 0.34879(10) 0.08374(9) 0.27588(10) 0.02238(19) Uani 1 1 d .
C12 C 0.48511(11) 0.07541(9) 0.35291(10) 0.0257(2) Uani 1 1 d .
H12A H 0.5081 -0.0014 0.3670 0.031 Uiso 1 1 calc R
C13 C 0.58867(11) 0.17997(10) 0.40982(10) 0.0265(2) Uani 1 1 d .
H13A H 0.6828 0.1748 0.4619 0.032 Uiso 1 1 calc R
C14 C 0.55432(10) 0.29133(9) 0.39039(10) 0.02364(19) Uani 1 1 d .
C15 C 0.41608(10) 0.30094(8) 0.31271(9) 0.02092(18) Uani 1 1 d .
O16 O 0.23990(8) -0.01598(6) 0.21856(8) 0.02878(17) Uani 1 1 d .
C17 C 0.27542(14) -0.13013(9) 0.22013(12) 0.0333(2) Uani 1 1 d .
H17A H 0.1900 -0.1932 0.1767 0.050 Uiso 1 1 calc R
H17B H 0.3286 -0.1464 0.3110 0.050 Uiso 1 1 calc R
H17C H 0.3321 -0.1293 0.1737 0.050 Uiso 1 1 calc R
O18 O 0.64938(8) 0.39941(7) 0.44211(8) 0.03292(18) Uani 1 1 d .
C19 C 0.78507(12) 0.39619(12) 0.53911(12) 0.0361(3) Uani 1 1 d .
H19A H 0.8420 0.4785 0.5675 0.054 Uiso 1 1 calc R
H19B H 0.8278 0.3486 0.5026 0.054 Uiso 1 1 calc R
H19C H 0.7794 0.3593 0.6144 0.054 Uiso 1 1 calc R
C20 C 0.38448(11) 0.42470(9) 0.29612(10) 0.0244(2) Uani 1 1 d .
H20A H 0.4545 0.4796 0.3744 0.029 Uiso 1 1 calc R
H20B H 0.2921 0.4202 0.2931 0.029 Uiso 1 1 calc R
C21 C 0.38359(11) 0.47914(10) 0.17573(11) 0.0292(2) Uani 1 1 d .
C22 C 0.40267(14) 0.42234(13) 0.08709(12) 0.0424(3) Uani 1 1 d .
H22A H 0.3991 0.4602 0.0120 0.051 Uiso 1 1 calc R
H22B H 0.4200 0.3435 0.0981 0.051 Uiso 1 1 calc R
C23 C 0.35572(15) 0.60386(12) 0.16419(16) 0.0489(4) Uani 1 1 d .
H23A H 0.3638 0.6359 0.0879 0.073 Uiso 1 1 calc R
H23B H 0.4238 0.6563 0.2437 0.073 Uiso 1 1 calc R
H23C H 0.2614 0.6007 0.1535 0.073 Uiso 1 1 calc R
C24 C -0.05347(12) 0.35240(9) 0.13931(10) 0.0262(2) Uani 1 1 d .
H24A H 0.0333 0.3933 0.1362 0.031 Uiso 1 1 calc R
H24B H -0.1230 0.3164 0.0498 0.031 Uiso 1 1 calc R
O25 O -0.10668(8) 0.43772(7) 0.18784(8) 0.02844(17) Uani 1 1 d .
C26 C -0.06856(11) 0.55445(9) 0.17523(10) 0.02351(19) Uani 1 1 d .
O26 O 0.00166(10) 0.59218(8) 0.12156(9) 0.0373(2) Uani 1 1 d .
C27 C -0.11976(10) 0.63196(9) 0.24069(10) 0.02241(19) Uani 1 1 d .
C28 C -0.06646(13) 0.75562(10) 0.25866(12) 0.0322(2) Uani 1 1 d .
H28A H -0.0025 0.7887 0.2261 0.039 Uiso 1 1 calc R
C29 C -0.10651(13) 0.83060(10) 0.32397(12) 0.0327(2) Uani 1 1 d .
H29A H -0.0679 0.9149 0.3402 0.039 Uiso 1 1 calc R
C30 C -0.20399(11) 0.77963(9) 0.36481(10) 0.02376(19) Uani 1 1 d .
C31 C -0.25974(11) 0.65770(9) 0.34717(11) 0.0258(2) Uani 1 1 d .
H31A H -0.3270 0.6256 0.3763 0.031 Uiso 1 1 calc R
C32 C -0.21542(11) 0.58303(9) 0.28588(10) 0.0248(2) Uani 1 1 d .
H32A H -0.2504 0.4983 0.2747 0.030 Uiso 1 1 calc R
N33 N -0.25309(11) 0.85927(9) 0.42760(9) 0.0301(2) Uani 1 1 d .
O34 O -0.18185(11) 0.96138(8) 0.47209(10) 0.0476(2) Uani 1 1 d .
O35 O -0.36276(10) 0.82046(8) 0.43174(10) 0.0410(2) Uani 1 1 d .

loop_
_atom_site_aniso_label
_atom_site_aniso_U_11
_atom_site_aniso_U_22
_atom_site_aniso_U_33
_atom_site_aniso_U_23
_atom_site_aniso_U_13
_atom_site_aniso_U_12
C1 0.0212(4) 0.0186(4) 0.0219(4) -0.0004(3) 0.0086(4) 0.0053(3)
C2 0.0227(4) 0.0188(4) 0.0228(4) 0.0017(3) 0.0096(4) 0.0051(3)
O3 0.0261(4) 0.0277(4) 0.0212(3) -0.0021(3) 0.0092(3) 0.0056(3)
C4 0.0226(5) 0.0216(4) 0.0221(4) 0.0004(3) 0.0103(4) 0.0058(3)
C5 0.0308(5) 0.0295(5) 0.0335(5) 0.0032(4) 0.0201(5) 0.0071(4)
C6 0.0276(6) 0.0405(7) 0.0442(7) 0.0041(5) 0.0173(5) 0.0078(5)
C7 0.0323(6) 0.0521(8) 0.0352(6) -0.0036(6) 0.0103(5) 0.0092(6)
C8 0.0501(9) 0.0484(9) 0.0590(9) -0.0107(7) 0.0055(7) 0.0078(7)
O9 0.0287(4) 0.0285(4) 0.0245(3) -0.0063(3) 0.0070(3) 0.0069(3)
C10 0.0215(4) 0.0190(4) 0.0218(4) 0.0013(3) 0.0103(4) 0.0064(3)
C11 0.0245(5) 0.0182(4) 0.0262(5) 0.0009(4) 0.0127(4) 0.0054(4)
C12 0.0287(5) 0.0223(5) 0.0300(5) 0.0055(4) 0.0139(4) 0.0124(4)
C13 0.0224(5) 0.0297(5) 0.0274(5) 0.0055(4) 0.0095(4) 0.0098(4)
C14 0.0229(5) 0.0223(5) 0.0227(4) 0.0026(4) 0.0086(4) 0.0028(4)
C15 0.0235(5) 0.0187(4) 0.0208(4) 0.0024(3) 0.0100(4) 0.0056(3)
O16 0.0285(4) 0.0162(3) 0.0401(4) -0.0018(3) 0.0146(3) 0.0040(3)
C17 0.0437(7) 0.0170(5) 0.0422(6) 0.0026(4) 0.0217(5) 0.0079(4)
O18 0.0244(4) 0.0261(4) 0.0344(4) 0.0031(3) 0.0035(3) -0.0002(3)
C19 0.0262(5) 0.0383(6) 0.0308(5) 0.0001(5) 0.0037(4) 0.0017(5)
C20 0.0257(5) 0.0174(4) 0.0268(5) 0.0001(4) 0.0089(4) 0.0049(4)
C21 0.0203(5) 0.0250(5) 0.0317(5) 0.0083(4) 0.0041(4) 0.0013(4)
C22 0.0411(7) 0.0498(8) 0.0316(6) 0.0109(5) 0.0161(5) 0.0007(6)
C23 0.0404(7) 0.0313(6) 0.0617(9) 0.0220(6) 0.0100(6) 0.0120(5)
C24 0.0328(5) 0.0265(5) 0.0281(5) 0.0052(4) 0.0181(4) 0.0152(4)
O25 0.0339(4) 0.0227(4) 0.0406(4) 0.0056(3) 0.0249(4) 0.0123(3)
C26 0.0226(5) 0.0245(5) 0.0244(4) 0.0028(4) 0.0104(4) 0.0078(4)
O26 0.0490(5) 0.0306(4) 0.0490(5) 0.0057(4) 0.0366(4) 0.0099(4)
C27 0.0224(5) 0.0223(5) 0.0233(4) 0.0032(4) 0.0099(4) 0.0075(4)
C28 0.0364(6) 0.0241(5) 0.0457(6) 0.0052(5) 0.0275(5) 0.0057(4)
C29 0.0390(6) 0.0193(5) 0.0445(6) 0.0024(4) 0.0235(5) 0.0052(4)
C30 0.0269(5) 0.0225(5) 0.0229(4) 0.0018(4) 0.0102(4) 0.0103(4)
C31 0.0270(5) 0.0245(5) 0.0302(5) 0.0029(4) 0.0164(4) 0.0064(4)
C32 0.0256(5) 0.0201(4) 0.0302(5) 0.0011(4) 0.0141(4) 0.0049(4)
N33 0.0377(5) 0.0265(4) 0.0297(4) 0.0022(4) 0.0158(4) 0.0138(4)
O34 0.0637(7) 0.0263(4) 0.0577(6) -0.0087(4) 0.0331(5) 0.0070(4)
O35 0.0428(5) 0.0408(5) 0.0517(5) 0.0011(4) 0.0290(4) 0.0170(4)

loop_
_atom_type_symbol
_atom_type_description
_atom_type_scat_dispersion_real
_atom_type_scat_dispersion_imag
_atom_type_scat_source
C C 0.0033 0.0016 'International Tables Vol C Tables 4.2.6.8 and 6.1.1.4'
H H 0.0000 0.0000 'International Tables Vol C Tables 4.2.6.8 and 6.1.1.4'
N N 0.0061 0.0033 'International Tables Vol C Tables 4.2.6.8 and 6.1.1.4'
O O 0.0106 0.0060 'International Tables Vol C Tables 4.2.6.8 and 6.1.1.4'

loop_
_geom_angle_atom_site_label_1
_geom_angle_atom_site_label_2
_geom_angle_atom_site_label_3
_geom_angle
O9 C1 C2 108.69(8)
O9 C1 C10 114.65(8)
C2 C1 C10 110.27(8)
O3 C2 C4 59.72(6)
O3 C2 C1 116.77(8)
C4 C2 C1 125.00(9)
C2 O3 C4 61.16(6)
O3 C4 C2 59.12(6)
O3 C4 C24 114.22(8)
C2 C4 C24 119.06(8)
O3 C4 C5 113.33(8)
C2 C4 C5 120.01(9)
C24 C4 C5 116.93(9)
C4 C5 C6 114.48(9)
C7 C6 C5 112.53(10)
C8 C7 C6 125.09(14)
C15 C10 C11 118.94(9)
C15 C10 C1 119.89(8)
C11 C10 C1 121.15(9)
C12 C11 O16 123.06(9)
C12 C11 C10 121.16(9)
O16 C11 C10 115.78(9)
C11 C12 C13 119.74(9)
C14 C13 C12 119.86(10)
O18 C14 C13 124.02(9)
O18 C14 C15 115.05(9)
C13 C14 C15 120.92(9)
C10 C15 C14 119.32(9)
C10 C15 C20 122.07(9)
C14 C15 C20 118.61(9)
C11 O16 C17 117.11(9)
C14 O18 C19 117.69(9)
C15 C20 C21 115.27(9)
C22 C21 C23 122.67(12)
C22 C21 C20 123.44(11)
C23 C21 C20 113.88(11)
O25 C24 C4 107.02(8)
C26 O25 C24 117.41(8)
O26 C26 O25 124.36(9)
O26 C26 C27 124.35(10)
O25 C26 C27 111.26(8)
C28 C27 C32 120.32(9)
C28 C27 C26 118.03(9)
C32 C27 C26 121.63(9)
C29 C28 C27 120.03(10)
C30 C29 C28 118.21(10)
C31 C30 C29 123.04(10)
C31 C30 N33 118.33(9)
C29 C30 N33 118.62(9)
C30 C31 C32 118.31(9)
C31 C32 C27 120.03(9)
O35 N33 O34 123.70(10)
O35 N33 C30 118.20(9)
O34 N33 C30 118.11(10)

loop_
_geom_bond_atom_site_label_1
_geom_bond_atom_site_label_2
_geom_bond_distance
C1 O9 1.4281(12)
C1 C2 1.5170(14)
C1 C10 1.5215(14)
C2 O3 1.4411(12)
C2 C4 1.4709(14)
O3 C4 1.4501(13)
C4 C24 1.5046(14)
C4 C5 1.5122(14)
C5 C6 1.5262(17)
C6 C7 1.4811(19)
C7 C8 1.317(2)
C10 C15 1.3975(14)
C10 C11 1.4040(13)
C11 C12 1.3814(15)
C11 O16 1.3828(12)
C12 C13 1.3919(15)
C13 C14 1.3813(15)
C14 O18 1.3761(13)
C14 C15 1.4038(14)
C15 C20 1.5066(14)
O16 C17 1.4245(13)
O18 C19 1.4154(14)
C20 C21 1.5082(15)
C21 C22 1.3155(19)
C21 C23 1.5023(17)
C24 O25 1.4492(12)
O25 C26 1.3389(13)
C26 O26 1.2030(13)
C26 C27 1.4903(14)
C27 C28 1.3891(15)
C27 C32 1.3905(14)
C28 C29 1.3845(16)
C29 C30 1.3787(15)
C30 C31 1.3755(15)
C30 N33 1.4700(13)
C31 C32 1.3833(14)
N33 O35 1.2198(14)
N33 O34 1.2270(13)
